data_2208079
loop_
_publ_author_name
'Gareth O. Lloyd'
'Jo Alen'
'Tia Jacobs'
'Martin W. Bredenkamp'
'Elise J. C. de Vries'

_publ_section_title
;
 <i>S</i>-[4-(2,2,4-Trimethylchroman-4-yl)phenyl]
 <i>N</i>,<i>N</i>-dimethylthiocarbamate
;
_journal_coeditor_code HG6294
_journal_issue 2
_journal_name_full 'Acta Crystallographica Section E'
_journal_page_first o691
_journal_page_last o693
_journal_paper_doi 10.1107/S160053680600167X
_journal_volume 62
_journal_year 2006
_chemical_formula_iupac 'C21 H25 N O2 S'
_chemical_formula_moiety 'C21 H25 N O2 S'
_chemical_formula_sum 'C21 H25 N O2 S'
_chemical_formula_weight 355.48
_chemical_name_common Thiadianin
_chemical_name_systematic
;
S-[4-(2,2,4-Trimethylchroman-4-yl)phenyl] N,N-dimethylthiocarbamate
;
_space_group_IT_number 2
_symmetry_cell_setting triclinic
_symmetry_space_group_name_Hall '-P 1'
_symmetry_space_group_name_H-M 'P -1'
_atom_sites_solution_hydrogens geom
_atom_sites_solution_primary direct
_atom_sites_solution_secondary difmap
_audit_creation_method SHELXL-97
_cell_angle_alpha 107.797(3)
_cell_angle_beta 98.907(3)
_cell_angle_gamma 100.972(3)
_cell_formula_units_Z 2
_cell_length_a 6.8812(13)
_cell_length_b 11.542(2)
_cell_length_c 12.747(2)
_cell_measurement_reflns_used 1899
_cell_measurement_temperature 100(2)
_cell_measurement_theta_max 27.772
_cell_measurement_theta_min 3.097
_cell_volume 921.4(3)
_computing_cell_refinement 'SAINT (Bruker, 2002)'
_computing_data_collection 'SMART (Bruker, 2001)'
_computing_data_reduction SAINT
_computing_molecular_graphics 'X-SEED (Barbour, 2001; Atwood & Barbour, 2003)'
_computing_publication_material X-SEED
_computing_structure_refinement 'SHELXL97 (Sheldrick, 1997)'
_computing_structure_solution 'SHELXS97 (Sheldrick, 1997)'
_diffrn_ambient_temperature 100(2)
_diffrn_measured_fraction_theta_full 0.986
_diffrn_measured_fraction_theta_max 0.887
_diffrn_measurement_device_type 'Bruker APEX CCD area-detector'
_diffrn_measurement_method \w
_diffrn_radiation_monochromator graphite
_diffrn_radiation_source 'fine-focus sealed tube'
_diffrn_radiation_type MoK\a
_diffrn_radiation_wavelength 0.71073
_diffrn_reflns_av_R_equivalents 0.0438
_diffrn_reflns_av_sigmaI/netI 0.0695
_diffrn_reflns_limit_h_max 9
_diffrn_reflns_limit_h_min -6
_diffrn_reflns_limit_k_max 14
_diffrn_reflns_limit_k_min -15
_diffrn_reflns_limit_l_max 16
_diffrn_reflns_limit_l_min -16
_diffrn_reflns_number 5615
_diffrn_reflns_theta_full 25.00
_diffrn_reflns_theta_max 28.08
_diffrn_reflns_theta_min 1.72
_diffrn_standards_number 0
_exptl_absorpt_coefficient_mu 0.190
_exptl_absorpt_correction_type none
_exptl_crystal_colour Colourless
_exptl_crystal_density_diffrn 1.281
_exptl_crystal_density_method 'not measured'
_exptl_crystal_description Needle
_exptl_crystal_F_000 380
_exptl_crystal_size_max 0.27
_exptl_crystal_size_mid 0.18
_exptl_crystal_size_min 0.17
_refine_diff_density_max 0.709
_refine_diff_density_min -0.389
_refine_ls_extinction_method none
_refine_ls_goodness_of_fit_ref 1.083
_refine_ls_hydrogen_treatment constr
_refine_ls_matrix_type full
_refine_ls_number_parameters 228
_refine_ls_number_reflns 3972
_refine_ls_number_restraints 0
_refine_ls_restrained_S_all 1.083
_refine_ls_R_factor_all 0.0949
_refine_ls_R_factor_gt 0.0757
_refine_ls_shift/su_max 0.000
_refine_ls_shift/su_mean 0.000
_refine_ls_structure_factor_coef Fsqd
_refine_ls_weighting_details 'calc w=1/[\s^2^(Fo^2^)+(0.0887P)^2^+0.6231P] where P=(Fo^2^+2Fc^2^)/3'
_refine_ls_weighting_scheme calc
_refine_ls_wR_factor_gt 0.1732
_refine_ls_wR_factor_ref 0.1837
_reflns_number_gt 3094
_reflns_number_total 3972
_reflns_threshold_expression I>2\s(I)
_cod_data_source_file hg6294.cif
_cod_data_source_block I
_cod_original_cell_volume 921.5(3)
_cod_database_code 2208079
_cod_database_fobs_code 2208079

loop_
_symmetry_equiv_pos_as_xyz
'x, y, z'
'-x, -y, -z'

loop_
_atom_site_label
_atom_site_fract_x
_atom_site_fract_y
_atom_site_fract_z
_atom_site_U_iso_or_equiv
_atom_site_adp_type
_atom_site_calc_flag
_atom_site_refinement_flags
_atom_site_occupancy
_atom_site_type_symbol
S1 0.17859(12) 0.25434(8) 0.30838(6) 0.0226(2) Uani d . 1 S
O1 -0.4609(3) 0.05063(19) -0.32318(16) 0.0204(5) Uani d . 1 O
O2 0.4884(3) 0.4213(2) 0.28505(17) 0.0225(5) Uani d . 1 O
N8 0.5487(4) 0.3516(3) 0.4348(2) 0.0227(6) Uani d . 1 N
C2 -0.2836(4) 0.1330(3) -0.3179(2) 0.0174(6) Uani d . 1 C
C3 -0.2020(5) 0.0989(3) -0.4132(2) 0.0210(6) Uani d . 1 C
H3 -0.2656 0.0219 -0.4736 0.025 Uiso calc R 1 H
C4 -0.0283(5) 0.1772(3) -0.4197(3) 0.0237(7) Uani d . 1 C
H4 0.0274 0.1539 -0.4844 0.028 Uiso calc R 1 H
C5 0.0640(5) 0.2890(3) -0.3319(3) 0.0222(7) Uani d . 1 C
H5 0.1833 0.3429 -0.3362 0.027 Uiso calc R 1 H
C6 -0.0178(4) 0.3226(3) -0.2376(2) 0.0190(6) Uani d . 1 C
H6 0.0471 0.3996 -0.1776 0.023 Uiso calc R 1 H
C7 -0.1939(4) 0.2459(3) -0.2283(2) 0.0144(6) Uani d . 1 C
C8 -0.2865(4) 0.2871(3) -0.1260(2) 0.0160(6) Uani d . 1 C
C9 -0.5032(4) 0.2035(3) -0.1553(2) 0.0176(6) Uani d . 1 C
H9A -0.5499 0.2123 -0.0843 0.021 Uiso calc R 1 H
H9B -0.5936 0.2350 -0.2022 0.021 Uiso calc R 1 H
C10 -0.5277(4) 0.0637(3) -0.2184(2) 0.0179(6) Uani d . 1 C
C11 -0.7518(5) -0.0059(3) -0.2557(3) 0.0267(7) Uani d . 1 C
H11A -0.8266 0.0357 -0.2985 0.040 Uiso calc R 1 H
H11C -0.8062 -0.0052 -0.1889 0.040 Uiso calc R 1 H
H11B -0.7668 -0.0930 -0.3036 0.040 Uiso calc R 1 H
C12 -0.4090(5) -0.0002(3) -0.1525(3) 0.0228(7) Uani d . 1 C
H12C -0.2650 0.0450 -0.1293 0.034 Uiso calc R 1 H
H12B -0.4239 -0.0873 -0.2005 0.034 Uiso calc R 1 H
H12A -0.4617 0.0005 -0.0852 0.034 Uiso calc R 1 H
C13 -0.1588(4) 0.2820(3) -0.0178(2) 0.0156(6) Uani d . 1 C
C14 0.0208(4) 0.2427(3) -0.0151(2) 0.0150(6) Uani d . 1 C
H14 0.0693 0.2188 -0.0824 0.018 Uiso calc R 1 H
C15 0.1303(4) 0.2378(3) 0.0838(2) 0.0179(6) Uani d . 1 C
H15 0.2510 0.2093 0.0833 0.021 Uiso calc R 1 H
C16 0.0640(4) 0.2745(3) 0.1833(2) 0.0176(6) Uani d . 1 C
C17 -0.1133(5) 0.3162(3) 0.1823(2) 0.0201(6) Uani d . 1 C
H17 -0.1590 0.3427 0.2503 0.024 Uiso calc R 1 H
C18 -0.2229(4) 0.3190(3) 0.0834(2) 0.0196(6) Uani d . 1 C
H18 -0.3443 0.3467 0.0841 0.024 Uiso calc R 1 H
C19 -0.3039(5) 0.4235(3) -0.1043(3) 0.0217(7) Uani d . 1 C
H19C -0.3638 0.4505 -0.0388 0.033 Uiso calc R 1 H
H19B -0.3906 0.4276 -0.1711 0.033 Uiso calc R 1 H
H19A -0.1683 0.4792 -0.0893 0.033 Uiso calc R 1 H
C20 0.4311(4) 0.3549(3) 0.3412(2) 0.0174(6) Uani d . 1 C
C21 0.4830(6) 0.2734(4) 0.4996(3) 0.0339(8) Uani d . 1 C
H21A 0.3501 0.2827 0.5141 0.051 Uiso calc R 1 H
H21C 0.5823 0.2996 0.5717 0.051 Uiso calc R 1 H
H21B 0.4725 0.1852 0.4565 0.051 Uiso calc R 1 H
C22 0.7597(5) 0.4258(3) 0.4734(3) 0.0277(7) Uani d . 1 C
H22C 0.8501 0.3698 0.4566 0.042 Uiso calc R 1 H
H22B 0.7895 0.4707 0.5552 0.042 Uiso calc R 1 H
H22A 0.7810 0.4866 0.4343 0.042 Uiso calc R 1 H

loop_
_atom_site_aniso_label
_atom_site_aniso_U_11
_atom_site_aniso_U_22
_atom_site_aniso_U_33
_atom_site_aniso_U_12
_atom_site_aniso_U_13
_atom_site_aniso_U_23
S1 0.0174(4) 0.0277(4) 0.0195(4) 0.0002(3) 0.0008(3) 0.0087(3)
O1 0.0182(11) 0.0216(11) 0.0147(10) -0.0025(9) 0.0019(8) 0.0022(8)
O2 0.0138(11) 0.0384(13) 0.0190(11) 0.0069(9) 0.0030(9) 0.0150(10)
N8 0.0225(14) 0.0287(15) 0.0215(13) 0.0097(12) 0.0049(11) 0.0131(11)
C2 0.0142(14) 0.0204(15) 0.0186(14) 0.0045(12) 0.0005(12) 0.0095(12)
C3 0.0236(16) 0.0232(16) 0.0136(14) 0.0075(13) 0.0017(12) 0.0030(12)
C4 0.0207(16) 0.0390(19) 0.0174(15) 0.0117(14) 0.0082(13) 0.0138(14)
C5 0.0161(15) 0.0291(17) 0.0252(16) 0.0038(13) 0.0059(13) 0.0153(14)
C6 0.0158(15) 0.0205(15) 0.0201(15) 0.0046(12) 0.0002(12) 0.0082(12)
C7 0.0145(14) 0.0172(14) 0.0135(13) 0.0067(11) 0.0014(11) 0.0075(11)
C8 0.0133(14) 0.0165(14) 0.0179(14) 0.0042(11) 0.0026(11) 0.0059(12)
C9 0.0130(14) 0.0218(15) 0.0185(14) 0.0062(12) 0.0029(11) 0.0071(12)
C10 0.0140(14) 0.0197(15) 0.0165(14) 0.0011(12) 0.0028(12) 0.0037(12)
C11 0.0172(16) 0.0270(17) 0.0288(17) -0.0048(13) 0.0022(13) 0.0075(14)
C12 0.0238(17) 0.0201(16) 0.0231(16) 0.0031(13) 0.0038(13) 0.0078(13)
C13 0.0152(14) 0.0114(13) 0.0177(14) 0.0008(11) 0.0024(11) 0.0036(11)
C14 0.0130(14) 0.0167(14) 0.0123(13) 0.0031(11) 0.0030(11) 0.0012(11)
C15 0.0142(14) 0.0201(15) 0.0191(15) 0.0047(12) 0.0025(12) 0.0067(12)
C16 0.0164(15) 0.0179(15) 0.0143(14) -0.0004(12) -0.0028(11) 0.0056(11)
C17 0.0208(15) 0.0200(15) 0.0170(14) 0.0026(12) 0.0080(12) 0.0025(12)
C18 0.0137(14) 0.0209(15) 0.0230(15) 0.0047(12) 0.0053(12) 0.0052(12)
C19 0.0228(16) 0.0170(15) 0.0236(16) 0.0079(13) 0.0042(13) 0.0032(12)
C20 0.0135(14) 0.0195(15) 0.0183(14) 0.0052(12) 0.0049(12) 0.0039(12)
C21 0.0312(19) 0.043(2) 0.0326(19) 0.0076(17) 0.0065(16) 0.0222(17)
C22 0.0198(16) 0.0350(19) 0.0240(17) 0.0090(14) -0.0006(13) 0.0056(14)

loop_
_atom_type_symbol
_atom_type_description
_atom_type_scat_dispersion_real
_atom_type_scat_dispersion_imag
_atom_type_scat_source
C C 0.0033 0.0016 'International Tables Vol C Tables 4.2.6.8 and 6.1.1.4'
H H 0.0000 0.0000 'International Tables Vol C Tables 4.2.6.8 and 6.1.1.4'
O O 0.0106 0.0060 'International Tables Vol C Tables 4.2.6.8 and 6.1.1.4'
S S 0.1246 0.1234 'International Tables Vol C Tables 4.2.6.8 and 6.1.1.4'

loop_
_geom_angle_atom_site_label_1
_geom_angle_atom_site_label_2
_geom_angle_atom_site_label_3
_geom_angle
C16 S1 C20 101.84(14)
C2 O1 C10 117.4(2)
C20 N8 C21 124.4(3)
C20 N8 C22 119.5(3)
C21 N8 C22 116.0(3)
O1 C2 C3 114.8(3)
O1 C2 C7 124.0(3)
C3 C2 C7 121.2(3)
C4 C3 C2 120.0(3)
C4 C3 H3 120.0
C2 C3 H3 120.0
C5 C4 C3 120.0(3)
C5 C4 H4 120.0
C3 C4 H4 120.0
C4 C5 C6 119.8(3)
C4 C5 H5 120.1
C6 C5 H5 120.1
C5 C6 C7 121.8(3)
C5 C6 H6 119.1
C7 C6 H6 119.1
C2 C7 C6 117.3(3)
C2 C7 C8 121.7(3)
C6 C7 C8 120.9(3)
C7 C8 C9 108.0(2)
C7 C8 C13 112.7(2)
C9 C8 C13 111.2(2)
C7 C8 C19 109.1(2)
C9 C8 C19 107.2(2)
C13 C8 C19 108.4(2)
C10 C9 C8 115.3(2)
C10 C9 H9A 108.4
C8 C9 H9A 108.4
C10 C9 H9B 108.4
C8 C9 H9B 108.4
H9A C9 H9B 107.5
O1 C10 C12 108.5(2)
O1 C10 C11 104.7(2)
C12 C10 C11 110.2(3)
O1 C10 C9 108.4(2)
C12 C10 C9 114.4(2)
C11 C10 C9 110.2(2)
C10 C11 H11A 109.5
C10 C11 H11C 109.5
H11A C11 H11C 109.5
C10 C11 H11B 109.5
H11A C11 H11B 109.5
H11C C11 H11B 109.5
C10 C12 H12C 109.5
C10 C12 H12B 109.5
H12C C12 H12B 109.5
C10 C12 H12A 109.5
H12C C12 H12A 109.5
H12B C12 H12A 109.5
C14 C13 C18 117.6(3)
C14 C13 C8 123.2(2)
C18 C13 C8 119.3(2)
C15 C14 C13 121.4(3)
C15 C14 H14 119.3
C13 C14 H14 119.3
C16 C15 C14 120.1(3)
C16 C15 H15 119.9
C14 C15 H15 119.9
C15 C16 C17 119.1(3)
C15 C16 S1 122.7(2)
C17 C16 S1 117.9(2)
C18 C17 C16 120.5(3)
C18 C17 H17 119.8
C16 C17 H17 119.8
C17 C18 C13 121.3(3)
C17 C18 H18 119.4
C13 C18 H18 119.4
C8 C19 H19C 109.5
C8 C19 H19B 109.5
H19C C19 H19B 109.5
C8 C19 H19A 109.5
H19C C19 H19A 109.5
H19B C19 H19A 109.5
O2 C20 N8 124.3(3)
O2 C20 S1 123.9(2)
N8 C20 S1 111.8(2)
N8 C21 H21A 109.5
N8 C21 H21C 109.5
H21A C21 H21C 109.5
N8 C21 H21B 109.5
H21A C21 H21B 109.5
H21C C21 H21B 109.5
N8 C22 H22C 109.5
N8 C22 H22B 109.5
H22C C22 H22B 109.5
N8 C22 H22A 109.5
H22C C22 H22A 109.5
H22B C22 H22A 109.5

loop_
_geom_bond_atom_site_label_1
_geom_bond_atom_site_label_2
_geom_bond_distance
S1 C16 1.768(3)
S1 C20 1.803(3)
O1 C2 1.375(4)
O1 C10 1.453(3)
O2 C20 1.250(4)
N8 C20 1.349(4)
N8 C21 1.454(4)
N8 C22 1.460(4)
C2 C3 1.396(4)
C2 C7 1.396(4)
C3 C4 1.385(4)
C3 H3 0.9500
C4 C5 1.381(5)
C4 H4 0.9500
C5 C6 1.386(4)
C5 H5 0.9500
C6 C7 1.402(4)
C6 H6 0.9500
C7 C8 1.527(4)
C8 C9 1.534(4)
C8 C13 1.539(4)
C8 C19 1.545(4)
C9 C10 1.529(4)
C9 H9A 0.9900
C9 H9B 0.9900
C10 C12 1.521(4)
C10 C11 1.522(4)
C11 H11A 0.9800
C11 H11C 0.9800
C11 H11B 0.9800
C12 H12C 0.9800
C12 H12B 0.9800
C12 H12A 0.9800
C13 C14 1.394(4)
C13 C18 1.398(4)
C14 C15 1.388(4)
C14 H14 0.9500
C15 C16 1.385(4)
C15 H15 0.9500
C16 C17 1.394(4)
C17 C18 1.378(4)
C17 H17 0.9500
C18 H18 0.9500
C19 H19C 0.9800
C19 H19B 0.9800
C19 H19A 0.9800
C21 H21A 0.9800
C21 H21C 0.9800
C21 H21B 0.9800
C22 H22C 0.9800
C22 H22B 0.9800
C22 H22A 0.9800

loop_
_geom_torsion_atom_site_label_1
_geom_torsion_atom_site_label_2
_geom_torsion_atom_site_label_3
_geom_torsion_atom_site_label_4
_geom_torsion
C10 O1 C2 C3 165.8(2)
C10 O1 C2 C7 -17.4(4)
O1 C2 C3 C4 177.3(3)
C7 C2 C3 C4 0.4(4)
C2 C3 C4 C5 -0.1(4)
C3 C4 C5 C6 0.0(4)
C4 C5 C6 C7 -0.2(4)
O1 C2 C7 C6 -177.3(2)
C3 C2 C7 C6 -0.6(4)
O1 C2 C7 C8 0.7(4)
C3 C2 C7 C8 177.3(3)
C5 C6 C7 C2 0.5(4)
C5 C6 C7 C8 -177.4(3)
C2 C7 C8 C9 -13.2(3)
C6 C7 C8 C9 164.6(2)
C2 C7 C8 C13 110.1(3)
C6 C7 C8 C13 -72.1(3)
C2 C7 C8 C19 -129.5(3)
C6 C7 C8 C19 48.4(3)
C7 C8 C9 C10 42.3(3)
C13 C8 C9 C10 -81.8(3)
C19 C8 C9 C10 159.8(2)
C2 O1 C10 C12 -80.8(3)
C2 O1 C10 C11 161.6(2)
C2 O1 C10 C9 44.0(3)
C8 C9 C10 O1 -58.7(3)
C8 C9 C10 C12 62.5(3)
C8 C9 C10 C11 -172.8(2)
C7 C8 C13 C14 -0.6(4)
C9 C8 C13 C14 120.9(3)
C19 C8 C13 C14 -121.4(3)
C7 C8 C13 C18 179.0(3)
C9 C8 C13 C18 -59.5(3)
C19 C8 C13 C18 58.2(3)
C18 C13 C14 C15 1.3(4)
C8 C13 C14 C15 -179.1(3)
C13 C14 C15 C16 -1.1(4)
C14 C15 C16 C17 0.0(4)
C14 C15 C16 S1 172.7(2)
C20 S1 C16 C15 64.0(3)
C20 S1 C16 C17 -123.2(2)
C15 C16 C17 C18 1.0(4)
S1 C16 C17 C18 -172.1(2)
C16 C17 C18 C13 -0.8(5)
C14 C13 C18 C17 -0.4(4)
C8 C13 C18 C17 -179.9(3)
C21 N8 C20 O2 -179.3(3)
C22 N8 C20 O2 -2.3(4)
C21 N8 C20 S1 2.0(4)
C22 N8 C20 S1 179.0(2)
C16 S1 C20 O2 2.6(3)
C16 S1 C20 N8 -178.8(2)
